data_4110516
loop_
_publ_author_name
'Luminita Marilena Toma'
'Rodrigue Lescou\"ezec'
'Jorge Pas\'an'
'Catalina Ruiz-P\'erez'
'Jacqueline Vaissermann'
'Joan Cano'
'Rosa Carrasco'
'Wolfgang Wernsdorfer'
'Francesc Lloret'
'Miguel Julve'

_publ_section_title
;
 [Fe(bpym)(CN)4]-: A New Building Block for Designing Single-Chain Magnets
;
_journal_name_full 'Journal of the American Chemical Society'
_journal_page_first 4842
_journal_page_last 4853
_journal_paper_doi 10.1021/ja058030v
_journal_volume 128
_journal_year 2006
_chemical_formula_sum 'C12 H14 Fe N8 O4 Zn0.5'
_chemical_formula_weight 422.85
_chemical_name_systematic
;
 ?
;
_space_group_IT_number 2
_symmetry_cell_setting triclinic
_symmetry_space_group_name_Hall '-P 1'
_symmetry_space_group_name_H-M 'P -1'
_atom_sites_solution_hydrogens geom
_atom_sites_solution_primary direct
_atom_sites_solution_secondary difmap
_audit_creation_method SHELXL-97
_cell_angle_alpha 66.963(4)
_cell_angle_beta 81.613(5)
_cell_angle_gamma 87.057(5)
_cell_formula_units_Z 2
_cell_length_a 7.0795(4)
_cell_length_b 10.7418(5)
_cell_length_c 12.6242(7)
_cell_measurement_temperature 293(2)
_cell_volume 874.00(9)
_computing_structure_refinement 'SHELXL-97 (Sheldrick, 1997)'
_diffrn_ambient_temperature 293(2)
_diffrn_measured_fraction_theta_full 0.988
_diffrn_measured_fraction_theta_max 0.988
_diffrn_radiation_monochromator graphite
_diffrn_radiation_source 'fine-focus sealed tube'
_diffrn_radiation_type MoK\a
_diffrn_radiation_wavelength 0.71073
_diffrn_reflns_av_R_equivalents 0.0229
_diffrn_reflns_av_sigmaI/netI 0.0426
_diffrn_reflns_limit_h_max 9
_diffrn_reflns_limit_h_min -9
_diffrn_reflns_limit_k_max 14
_diffrn_reflns_limit_k_min -15
_diffrn_reflns_limit_l_max 17
_diffrn_reflns_limit_l_min -17
_diffrn_reflns_number 10548
_diffrn_reflns_theta_full 30.00
_diffrn_reflns_theta_max 30.00
_diffrn_reflns_theta_min 4.10
_exptl_absorpt_coefficient_mu 1.568
_exptl_crystal_colour black
_exptl_crystal_density_diffrn 1.607
_exptl_crystal_description prism
_exptl_crystal_F_000 430
_refine_diff_density_max 0.626
_refine_diff_density_min -0.381
_refine_diff_density_rms 0.077
_refine_ls_extinction_method none
_refine_ls_goodness_of_fit_ref 1.236
_refine_ls_hydrogen_treatment mixed
_refine_ls_matrix_type full
_refine_ls_number_parameters 256
_refine_ls_number_reflns 5030
_refine_ls_number_restraints 0
_refine_ls_restrained_S_all 1.236
_refine_ls_R_factor_all 0.0601
_refine_ls_R_factor_gt 0.0356
_refine_ls_shift/su_max 0.184
_refine_ls_shift/su_mean 0.029
_refine_ls_structure_factor_coef Fsqd
_refine_ls_weighting_details 'calc w=1/[\s^2^(Fo^2^)+(0.0310P)^2^+0.3036P] where P=(Fo^2^+2Fc^2^)/3'
_refine_ls_weighting_scheme calc
_refine_ls_wR_factor_gt 0.0834
_refine_ls_wR_factor_ref 0.0897
_reflns_number_gt 3744
_reflns_number_total 5030
_reflns_threshold_expression >2sigma(I)
_cod_data_source_file ja058030vsi20060216_100938_2.cif
_cod_data_source_block COMPOUND2
_cod_original_cell_volume 874.00(8)
_cod_original_formula_sum 'C12 H14 Fe N8 O4 Zn0.50'
_cod_database_code 4110516

loop_
_symmetry_equiv_pos_as_xyz
'x, y, z'
'-x, -y, -z'

loop_
_atom_site_label
_atom_site_type_symbol
_atom_site_fract_x
_atom_site_fract_y
_atom_site_fract_z
_atom_site_U_iso_or_equiv
_atom_site_adp_type
_atom_site_occupancy
_atom_site_symmetry_multiplicity
_atom_site_calc_flag
_atom_site_refinement_flags
Fe1 Fe -0.06623(4) 0.40769(3) 0.80649(3) 0.01795(9) Uani 1 1 d .
Zn1 Zn 0.5000 0.5000 0.5000 0.02444(10) Uani 1 2 d S
N1 N -0.0529(4) 0.7033(2) 0.7785(3) 0.0559(7) Uani 1 1 d .
N2 N -0.3827(3) 0.4807(2) 0.65003(18) 0.0324(5) Uani 1 1 d .
N3 N 0.2248(3) 0.4912(2) 0.58903(19) 0.0328(5) Uani 1 1 d .
N4 N 0.3019(3) 0.3335(2) 0.92222(19) 0.0324(5) Uani 1 1 d .
N9 N -0.2312(2) 0.33436(17) 0.95897(16) 0.0193(4) Uani 1 1 d .
N10 N -0.3655(3) 0.1306(2) 1.10290(18) 0.0320(5) Uani 1 1 d .
N11 N -0.0908(2) 0.21757(17) 0.82202(16) 0.0211(4) Uani 1 1 d .
N12 N -0.2171(3) 0.00371(18) 0.95279(18) 0.0301(5) Uani 1 1 d .
C1 C -0.0574(3) 0.5911(2) 0.7927(2) 0.0284(5) Uani 1 1 d .
C2 C -0.2747(3) 0.4549(2) 0.71362(19) 0.0229(5) Uani 1 1 d .
C3 C 0.1082(3) 0.4637(2) 0.6668(2) 0.0232(5) Uani 1 1 d .
C4 C 0.1632(3) 0.3616(2) 0.8823(2) 0.0224(4) Uani 1 1 d .
C9 C -0.2999(3) 0.4007(2) 1.0260(2) 0.0272(5) Uani 1 1 d .
C10 C -0.4032(4) 0.3354(3) 1.1326(2) 0.0356(6) Uani 1 1 d .
C11 C -0.4340(4) 0.1992(3) 1.1683(2) 0.0372(6) Uani 1 1 d .
C12 C -0.2674(3) 0.2006(2) 1.00117(19) 0.0221(4) Uani 1 1 d .
C13 C -0.1884(3) 0.1345(2) 0.9224(2) 0.0220(4) Uani 1 1 d .
C14 C -0.0236(4) 0.1651(3) 0.7442(2) 0.0325(5) Uani 1 1 d .
C15 C -0.0525(4) 0.0307(3) 0.7687(3) 0.0382(6) Uani 1 1 d .
C16 C -0.1479(4) -0.0462(3) 0.8736(3) 0.0351(6) Uani 1 1 d .
O1W O 0.4978(3) 0.27928(18) 0.55486(17) 0.0398(4) Uani 1 1 d .
O2W O 0.4589(3) 0.15911(18) 0.78879(17) 0.0458(5) Uani 1 1 d .
O3W O 0.2401(5) 0.1404(4) 0.4791(4) 0.1291(14) Uani 1 1 d .
O4W O 0.7860(6) 0.1470(4) 0.4499(4) 0.1466(17) Uani 1 1 d .
H9 H -0.270(4) 0.494(3) 0.998(2) 0.037(7) Uiso 1 1 d .
H10 H -0.449(4) 0.381(3) 1.173(3) 0.043(8) Uiso 1 1 d .
H11 H -0.507(4) 0.152(3) 1.243(3) 0.037(7) Uiso 1 1 d .
H14 H 0.032(4) 0.227(3) 0.669(2) 0.036(7) Uiso 1 1 d .
H15 H -0.013(4) -0.001(3) 0.722(3) 0.042(9) Uiso 1 1 d .
H16 H -0.166(4) -0.131(3) 0.889(2) 0.036(7) Uiso 1 1 d .

loop_
_atom_site_aniso_label
_atom_site_aniso_U_11
_atom_site_aniso_U_22
_atom_site_aniso_U_33
_atom_site_aniso_U_23
_atom_site_aniso_U_13
_atom_site_aniso_U_12
Fe1 0.01758(15) 0.01741(15) 0.01879(17) -0.00696(12) -0.00189(12) -0.00151(11)
Zn1 0.01863(18) 0.0324(2) 0.0177(2) -0.00496(15) -0.00153(14) -0.00145(14)
N1 0.0665(17) 0.0297(13) 0.071(2) -0.0233(13) 0.0058(15) -0.0053(12)
N2 0.0271(10) 0.0435(12) 0.0231(11) -0.0089(9) -0.0035(9) -0.0021(9)
N3 0.0251(10) 0.0424(12) 0.0271(12) -0.0104(9) 0.0009(9) -0.0044(9)
N4 0.0315(11) 0.0313(11) 0.0376(13) -0.0148(9) -0.0107(10) 0.0012(8)
N9 0.0187(8) 0.0205(8) 0.0199(9) -0.0090(7) -0.0027(7) -0.0002(6)
N10 0.0374(11) 0.0292(10) 0.0235(11) -0.0060(8) 0.0036(9) -0.0054(8)
N11 0.0221(9) 0.0208(9) 0.0219(10) -0.0104(7) -0.0015(7) -0.0012(7)
N12 0.0388(11) 0.0183(9) 0.0323(12) -0.0086(8) -0.0052(9) -0.0005(8)
C1 0.0302(12) 0.0256(12) 0.0291(13) -0.0111(10) -0.0007(10) -0.0025(9)
C2 0.0230(10) 0.0242(11) 0.0191(11) -0.0066(9) 0.0002(9) -0.0023(8)
C3 0.0199(10) 0.0253(11) 0.0236(12) -0.0082(9) -0.0034(9) -0.0017(8)
C4 0.0253(11) 0.0196(10) 0.0231(12) -0.0089(9) -0.0029(9) -0.0020(8)
C9 0.0285(11) 0.0292(12) 0.0281(13) -0.0162(10) -0.0027(10) 0.0004(9)
C10 0.0361(13) 0.0424(15) 0.0332(15) -0.0230(12) 0.0038(11) 0.0007(11)
C11 0.0413(14) 0.0411(15) 0.0242(14) -0.0109(11) 0.0088(11) -0.0071(12)
C12 0.0222(10) 0.0214(10) 0.0219(11) -0.0072(9) -0.0031(9) -0.0015(8)
C13 0.0229(10) 0.0191(10) 0.0236(12) -0.0075(9) -0.0041(9) -0.0005(8)
C14 0.0379(13) 0.0301(12) 0.0310(14) -0.0159(11) 0.0042(11) -0.0033(10)
C15 0.0495(16) 0.0316(13) 0.0410(17) -0.0248(13) 0.0019(13) -0.0003(11)
C16 0.0459(15) 0.0205(12) 0.0428(16) -0.0157(11) -0.0079(12) 0.0000(10)
O1W 0.0462(11) 0.0312(9) 0.0357(11) -0.0065(8) -0.0045(9) -0.0013(8)
O2W 0.0577(12) 0.0315(10) 0.0357(11) -0.0036(8) 0.0048(9) -0.0007(9)
O3W 0.133(3) 0.109(3) 0.158(4) -0.048(3) -0.065(3) -0.012(2)
O4W 0.187(4) 0.091(3) 0.125(3) -0.030(2) 0.051(3) 0.018(3)

loop_
_atom_type_symbol
_atom_type_description
_atom_type_scat_dispersion_real
_atom_type_scat_dispersion_imag
_atom_type_scat_source
C C 0.0033 0.0016 'International Tables Vol C Tables 4.2.6.8 and 6.1.1.4'
H H 0.0000 0.0000 'International Tables Vol C Tables 4.2.6.8 and 6.1.1.4'
Fe Fe 0.3463 0.8444 'International Tables Vol C Tables 4.2.6.8 and 6.1.1.4'
N N 0.0061 0.0033 'International Tables Vol C Tables 4.2.6.8 and 6.1.1.4'
O O 0.0106 0.0060 'International Tables Vol C Tables 4.2.6.8 and 6.1.1.4'
Zn Zn 0.2839 1.4301 'International Tables Vol C Tables 4.2.6.8 and 6.1.1.4'

loop_
_geom_angle_atom_site_label_1
_geom_angle_atom_site_label_2
_geom_angle_atom_site_label_3
_geom_angle
_geom_angle_site_symmetry_1
_geom_angle_site_symmetry_3
C3 Fe1 C1 86.08(10) . .
C3 Fe1 C2 88.78(9) . .
C1 Fe1 C2 89.20(10) . .
C3 Fe1 C4 84.40(9) . .
C1 Fe1 C4 92.13(9) . .
C2 Fe1 C4 172.94(10) . .
C3 Fe1 N9 174.38(8) . .
C1 Fe1 N9 97.50(9) . .
C2 Fe1 N9 95.59(8) . .
C4 Fe1 N9 91.12(8) . .
C3 Fe1 N11 95.91(9) . .
C1 Fe1 N11 176.89(9) . .
C2 Fe1 N11 88.45(8) . .
C4 Fe1 N11 90.45(8) . .
N9 Fe1 N11 80.71(7) . .
N3 Zn1 N3 180.000(1) 2_666 .
N3 Zn1 N2 90.21(8) 2_666 2_566
N3 Zn1 N2 89.79(8) . 2_566
N3 Zn1 N2 89.79(8) 2_666 1_655
N3 Zn1 N2 90.21(8) . 1_655
N2 Zn1 N2 180.000(1) 2_566 1_655
N3 Zn1 O1W 90.02(8) 2_666 .
N3 Zn1 O1W 89.98(8) . .
N2 Zn1 O1W 89.45(8) 2_566 .
N2 Zn1 O1W 90.55(8) 1_655 .
N3 Zn1 O1W 89.98(8) 2_666 2_666
N3 Zn1 O1W 90.02(8) . 2_666
N2 Zn1 O1W 90.55(8) 2_566 2_666
N2 Zn1 O1W 89.45(8) 1_655 2_666
O1W Zn1 O1W 180.00(3) . 2_666
C2 N2 Zn1 158.6(2) . 1_455
C3 N3 Zn1 157.28(18) . .
C9 N9 C12 117.1(2) . .
C9 N9 Fe1 127.41(15) . .
C12 N9 Fe1 115.34(15) . .
C12 N10 C11 116.6(2) . .
C14 N11 C13 117.36(19) . .
C14 N11 Fe1 127.42(16) . .
C13 N11 Fe1 115.21(15) . .
C13 N12 C16 115.8(2) . .
N1 C1 Fe1 176.5(3) . .
N2 C2 Fe1 172.5(2) . .
N3 C3 Fe1 173.93(19) . .
N4 C4 Fe1 176.7(2) . .
N9 C9 C10 121.2(2) . .
C9 C10 C11 117.7(3) . .
N10 C11 C10 122.1(2) . .
N10 C12 N9 125.2(2) . .
N10 C12 C13 120.7(2) . .
N9 C12 C13 114.09(19) . .
N12 C13 N11 125.5(2) . .
N12 C13 C12 120.0(2) . .
N11 C13 C12 114.44(18) . .
N11 C14 C15 120.2(2) . .
C16 C15 C14 118.3(3) . .
N12 C16 C15 122.7(2) . .

loop_
_geom_bond_atom_site_label_1
_geom_bond_atom_site_label_2
_geom_bond_distance
_geom_bond_site_symmetry_2
Fe1 C3 1.899(2) .
Fe1 C1 1.913(2) .
Fe1 C2 1.942(2) .
Fe1 C4 1.949(2) .
Fe1 N9 1.9852(18) .
Fe1 N11 1.9881(17) .
Zn1 N3 2.089(2) 2_666
Zn1 N3 2.089(2) .
Zn1 N2 2.110(2) 2_566
Zn1 N2 2.110(2) 1_655
Zn1 O1W 2.1947(18) .
Zn1 O1W 2.1947(18) 2_666
N1 C1 1.147(3) .
N2 C2 1.136(3) .
N2 Zn1 2.110(2) 1_455
N3 C3 1.138(3) .
N4 C4 1.142(3) .
N9 C9 1.333(3) .
N9 C12 1.346(3) .
N10 C12 1.317(3) .
N10 C11 1.335(3) .
N11 C14 1.334(3) .
N11 C13 1.343(3) .
N12 C13 1.322(3) .
N12 C16 1.333(3) .
C9 C10 1.366(4) .
C10 C11 1.371(4) .
C12 C13 1.468(3) .
C14 C15 1.373(4) .
C15 C16 1.354(4) .
